data_7057202
loop_
_publ_author_name
'Hlinov\'a, Veronika'
'Jaro\<s, Adam'
'David, Tom\'a\<s'
'C\'isa\<rov\'a, Ivana'
'Kotek, Jan'
'Kub\'i\<cek, Vojt\<ech'
'Hermann, Petr'

_publ_section_title
;
 Complexes of phosphonate and phosphinate derivatives of dipicolylamine
;
_journal_issue 10
_journal_name_full 'New Journal of Chemistry'
_journal_page_first 7713
_journal_paper_doi 10.1039/C8NJ00100F
_journal_volume 42
_journal_year 2018
_chemical_formula_moiety 'C26 H36 Li2 N6 Ni2 O11 P2, Li, Cl O4, 11(H2 O)'
_chemical_formula_sum 'C26 H58 Cl Li3 N6 Ni2 O26 P2'
_chemical_formula_weight 1106.41
_space_group_crystal_system monoclinic
_space_group_IT_number 14
_space_group_name_Hall '-P 2ybc'
_space_group_name_H-M_alt 'P 1 21/c 1'
_symmetry_space_group_name_Hall '-P 2ybc'
_symmetry_space_group_name_H-M 'P 1 21/c 1'
_atom_sites_solution_hydrogens mixed
_audit_creation_method SHELXL-2014/7
_audit_update_record
;
2018-01-07 deposited with the CCDC.
2018-03-26 downloaded from the CCDC.
;
_cell_angle_alpha 90
_cell_angle_beta 101.461(2)
_cell_angle_gamma 90
_cell_formula_units_Z 4
_cell_length_a 9.3666(4)
_cell_length_b 35.0692(15)
_cell_length_c 14.1635(5)
_cell_measurement_reflns_used 9809
_cell_measurement_temperature 150(2)
_cell_measurement_theta_max 27.5428
_cell_measurement_theta_min 2.5044
_cell_volume 4559.6(3)
_computing_cell_refinement 'SAINT V8.37A (Bruker AXS Inc., 2015)'
_computing_data_collection 'Bruker Instrument Service v2016.1.0.1'
_computing_data_reduction 'SAINT V8.37A (Bruker AXS Inc., 2015)'
_computing_structure_refinement 'SHELXL-2014/7 (Sheldrick, 2014)'
_computing_structure_solution 'XT, VERSION 2014/5'
_diffrn_ambient_temperature 150(2)
_diffrn_detector_area_resol_mean 10.4167
_diffrn_measured_fraction_theta_full 0.998
_diffrn_measured_fraction_theta_max 0.996
_diffrn_measurement_device_type 'Bruker D8 VENTURE Kappa Duo PHOTON 100 CMOS'
_diffrn_measurement_method '\f and \w scans'
_diffrn_radiation_monochromator 'Quazar Mo multilayer optic'
_diffrn_radiation_type MoK\a
_diffrn_radiation_wavelength 0.71073
_diffrn_reflns_av_R_equivalents 0.0268
_diffrn_reflns_av_unetI/netI 0.0162
_diffrn_reflns_Laue_measured_fraction_full 0.998
_diffrn_reflns_Laue_measured_fraction_max 0.996
_diffrn_reflns_limit_h_max 12
_diffrn_reflns_limit_h_min -12
_diffrn_reflns_limit_k_max 45
_diffrn_reflns_limit_k_min -45
_diffrn_reflns_limit_l_max 18
_diffrn_reflns_limit_l_min -18
_diffrn_reflns_number 73421
_diffrn_reflns_point_group_measured_fraction_full 0.998
_diffrn_reflns_point_group_measured_fraction_max 0.996
_diffrn_reflns_theta_full 25.242
_diffrn_reflns_theta_max 27.548
_diffrn_reflns_theta_min 2.219
_diffrn_source 'I\mS micro-focus sealed tube'
_exptl_absorpt_coefficient_mu 1.048
_exptl_absorpt_correction_T_max 0.87
_exptl_absorpt_correction_T_min 0.69
_exptl_absorpt_correction_type numerical
_exptl_absorpt_process_details
;
SADABS-2016/2 - Bruker AXS area detector scaling and absorption correction
;
_exptl_crystal_colour blue
_exptl_crystal_density_diffrn 1.612
_exptl_crystal_description prism
_exptl_crystal_F_000 2304
_exptl_crystal_size_max 0.307
_exptl_crystal_size_mid 0.306
_exptl_crystal_size_min 0.136
_refine_diff_density_max 1.981
_refine_diff_density_min -0.750
_refine_diff_density_rms 0.077
_refine_ls_extinction_method none
_refine_ls_goodness_of_fit_ref 1.035
_refine_ls_hydrogen_treatment mixed
_refine_ls_matrix_type full
_refine_ls_number_parameters 696
_refine_ls_number_reflns 10490
_refine_ls_number_restraints 3
_refine_ls_restrained_S_all 1.035
_refine_ls_R_factor_all 0.0420
_refine_ls_R_factor_gt 0.0372
_refine_ls_shift/su_max 0.002
_refine_ls_shift/su_mean 0.000
_refine_ls_structure_factor_coef Fsqd
_refine_ls_weighting_details 'w=1/[\s^2^(Fo^2^)+(0.0393P)^2^+7.7609P] where P=(Fo^2^+2Fc^2^)/3'
_refine_ls_weighting_scheme calc
_refine_ls_wR_factor_gt 0.0900
_refine_ls_wR_factor_ref 0.0931
_reflns_Friedel_coverage 0.000
_reflns_number_gt 9453
_reflns_number_total 10490
_reflns_threshold_expression 'I > 2\s(I)'
_cod_data_source_file c8nj00100f2.cif
_cod_data_source_block 4nidpad
_cod_depositor_comments 'Adding full bibliography for 7057202--7057211.cif.'
_cod_database_code 7057202
_shelx_shelxl_version_number 2014/7
_shelx_space_group_comment
;
The symmetry employed for this shelxl refinement is uniquely defined
by the following loop, which should always be used as a source of
symmetry information in preference to the above space-group names.
They are only intended as comments.
;
_shelx_estimated_absorpt_t_min 0.739
_shelx_estimated_absorpt_t_max 0.871

loop_
_space_group_symop_operation_xyz
'x, y, z'
'-x, y+1/2, -z+1/2'
'-x, -y, -z'
'x, -y-1/2, z-1/2'

loop_
_atom_site_label
_atom_site_type_symbol
_atom_site_fract_x
_atom_site_fract_y
_atom_site_fract_z
_atom_site_U_iso_or_equiv
_atom_site_adp_type
_atom_site_occupancy
_atom_site_site_symmetry_order
_atom_site_calc_flag
_atom_site_refinement_flags_posn
_atom_site_refinement_flags_adp
_atom_site_refinement_flags_occupancy
_atom_site_disorder_assembly
_atom_site_disorder_group
Ni1A Ni 0.22158(3) 0.65251(2) 0.68799(2) 0.01488(7) Uani 1 1 d . . . . .
N1A N 0.05314(19) 0.67759(5) 0.58129(12) 0.0167(3) Uani 1 1 d . . . . .
C2A C -0.0790(2) 0.65323(6) 0.57052(16) 0.0194(4) Uani 1 1 d . . . . .
H2A H -0.1481 0.6602 0.5106 0.023 Uiso 1 1 calc R U . . .
H2B H -0.1277 0.6575 0.6255 0.023 Uiso 1 1 calc R U . . .
P3A P -0.02875(6) 0.60318(2) 0.56610(4) 0.02102(12) Uani 1 1 d . . . . .
O31A O 0.09971(17) 0.59972(4) 0.65285(10) 0.0198(3) Uani 1 1 d . . . . .
O32A O -0.1591(2) 0.58002(5) 0.57986(14) 0.0348(4) Uani 1 1 d . . . . .
O33A O 0.0171(2) 0.59599(6) 0.47055(12) 0.0374(5) Uani 1 1 d . . . . .
C10A C 0.0304(2) 0.71577(6) 0.62065(16) 0.0203(4) Uani 1 1 d . . . . .
H10A H -0.0258 0.7133 0.6726 0.024 Uiso 1 1 calc R U . . .
H10B H -0.0259 0.7320 0.5692 0.024 Uiso 1 1 calc R U . . .
C11A C 0.1763(2) 0.73393(6) 0.65994(15) 0.0185(4) Uani 1 1 d . . . . .
N12A N 0.28262(19) 0.70976(5) 0.70091(13) 0.0178(3) Uani 1 1 d . . . . .
C13A C 0.4144(2) 0.72405(6) 0.73911(16) 0.0208(4) Uani 1 1 d . . . . .
H13A H 0.4895 0.7070 0.7677 0.025 Uiso 1 1 calc R U . . .
C14A C 0.4451(3) 0.76270(7) 0.73847(16) 0.0245(5) Uani 1 1 d . . . . .
H14A H 0.5390 0.7721 0.7669 0.029 Uiso 1 1 calc R U . . .
C15A C 0.3363(3) 0.78728(6) 0.69568(17) 0.0257(5) Uani 1 1 d . . . . .
H15A H 0.3549 0.8139 0.6936 0.031 Uiso 1 1 calc R U . . .
C16A C 0.1998(3) 0.77294(6) 0.65575(16) 0.0241(5) Uani 1 1 d . . . . .
H16A H 0.1237 0.7895 0.6260 0.029 Uiso 1 1 calc R U . . .
C20A C 0.1043(2) 0.68148(7) 0.48872(15) 0.0212(4) Uani 1 1 d . . . . .
H20A H 0.1149 0.7089 0.4751 0.025 Uiso 1 1 calc R U . . .
H20B H 0.0292 0.6708 0.4362 0.025 Uiso 1 1 calc R U . . .
C21A C 0.2472(2) 0.66174(6) 0.48827(15) 0.0170(4) Uani 1 1 d . . . . .
N22A N 0.3198(2) 0.64658(5) 0.57061(13) 0.0197(4) Uani 1 1 d . . . . .
C23A C 0.4507(2) 0.63026(7) 0.57077(17) 0.0239(5) Uani 1 1 d . . . . .
H23A H 0.5016 0.6190 0.6287 0.029 Uiso 1 1 calc R U . . .
C24A C 0.5135(3) 0.62929(7) 0.49083(18) 0.0263(5) Uani 1 1 d . . . . .
H24A H 0.6060 0.6178 0.4938 0.032 Uiso 1 1 calc R U . . .
C25A C 0.4390(3) 0.64545(7) 0.40600(17) 0.0264(5) Uani 1 1 d . . . . .
H25A H 0.4801 0.6455 0.3499 0.032 Uiso 1 1 calc R U . . .
C26A C 0.3036(3) 0.66157(6) 0.40446(15) 0.0219(4) Uani 1 1 d . . . . .
H26A H 0.2498 0.6724 0.3468 0.026 Uiso 1 1 calc R U . . .
Ni1X Ni 0.29056(3) 0.63242(2) 0.90538(2) 0.01415(7) Uani 1 1 d . . . . .
N1X N 0.46020(18) 0.60608(5) 1.00446(12) 0.0156(3) Uani 1 1 d . . . . .
C2X C 0.4765(2) 0.56661(6) 0.96906(15) 0.0185(4) Uani 1 1 d . . . . .
H2X H 0.5316 0.5510 1.0222 0.022 Uiso 1 1 calc R U . . .
H2Y H 0.5328 0.5674 0.9169 0.022 Uiso 1 1 calc R U . . .
P3X P 0.29820(6) 0.54440(2) 0.92361(4) 0.01677(11) Uani 1 1 d . . . . .
O31X O 0.20991(16) 0.57696(4) 0.86878(11) 0.0186(3) Uani 1 1 d . . . . .
O32X O 0.32793(17) 0.51278(4) 0.85565(11) 0.0224(3) Uani 1 1 d . . . . .
O33X O 0.23356(18) 0.52961(4) 1.00681(11) 0.0238(3) Uani 1 1 d . . . . .
C10X C 0.5898(2) 0.63023(6) 1.00461(17) 0.0208(4) Uani 1 1 d . . . . .
H10X H 0.6317 0.6243 0.9474 0.025 Uiso 1 1 calc R U . . .
H10Y H 0.6647 0.6248 1.0629 0.025 Uiso 1 1 calc R U . . .
C11X C 0.5472(2) 0.67203(6) 1.00304(16) 0.0195(4) Uani 1 1 d . . . . .
N12X N 0.41020(19) 0.68018(5) 0.95809(12) 0.0171(3) Uani 1 1 d . . . . .
C13X C 0.3663(2) 0.71671(6) 0.95318(15) 0.0202(4) Uani 1 1 d . . . . .
H13X H 0.2692 0.7224 0.9221 0.024 Uiso 1 1 calc R U . . .
C14X C 0.4569(3) 0.74638(6) 0.99163(16) 0.0235(4) Uani 1 1 d . . . . .
H14X H 0.4228 0.7720 0.9868 0.028 Uiso 1 1 calc R U . . .
C15X C 0.5977(3) 0.73806(7) 1.03701(18) 0.0284(5) Uani 1 1 d . . . . .
H15X H 0.6625 0.7579 1.0636 0.034 Uiso 1 1 calc R U . . .
C16X C 0.6434(3) 0.70055(7) 1.04326(19) 0.0278(5) Uani 1 1 d . . . . .
H16X H 0.7398 0.6943 1.0748 0.033 Uiso 1 1 calc R U . . .
C20X C 0.4252(2) 0.60615(6) 1.10206(15) 0.0186(4) Uani 1 1 d . . . . .
H20X H 0.4864 0.6255 1.1419 0.022 Uiso 1 1 calc R U . . .
H20Y H 0.4508 0.5810 1.1323 0.022 Uiso 1 1 calc R U . . .
C21X C 0.2678(2) 0.61438(6) 1.10273(15) 0.0174(4) Uani 1 1 d . . . . .
N22X N 0.18763(19) 0.63030(5) 1.02359(13) 0.0175(3) Uani 1 1 d . . . . .
C23X C 0.0491(2) 0.64022(6) 1.02592(18) 0.0235(5) Uani 1 1 d . . . . .
H23X H -0.0098 0.6509 0.9698 0.028 Uiso 1 1 calc R U . . .
C24X C -0.0100(3) 0.63538(7) 1.1072(2) 0.0295(5) Uani 1 1 d . . . . .
H24X H -0.1070 0.6434 1.1072 0.035 Uiso 1 1 calc R U . . .
C25X C 0.0734(3) 0.61881(7) 1.18844(19) 0.0298(5) Uani 1 1 d . . . . .
H25X H 0.0347 0.6152 1.2449 0.036 Uiso 1 1 calc R U . . .
C26X C 0.2141(3) 0.60769(7) 1.18587(17) 0.0248(5) Uani 1 1 d . . . . .
H26X H 0.2731 0.5957 1.2400 0.030 Uiso 1 1 calc R U . . .
Li1 Li 0.0568(4) 0.60038(10) 0.7829(3) 0.0201(7) Uani 1 1 d . . . . .
Li2 Li -0.1898(5) 0.55166(13) 0.6869(4) 0.0400(11) Uani 1 1 d . . . . .
O1W O 0.12150(16) 0.65243(4) 0.80484(10) 0.0156(3) Uani 1 1 d . . . . .
H1W H 0.086(4) 0.6717(10) 0.818(2) 0.040(9) Uiso 1 1 d . . . . .
O2W O 0.39070(16) 0.62988(5) 0.78650(11) 0.0172(3) Uani 1 1 d . . . . .
H2W H 0.387(3) 0.6087(9) 0.774(2) 0.026(8) Uiso 1 1 d . . . . .
O3W O -0.12942(19) 0.58299(5) 0.80656(14) 0.0266(4) Uani 1 1 d . . . . .
H3W H -0.190(4) 0.6001(12) 0.806(3) 0.056(11) Uiso 1 1 d . . . . .
H3V H -0.119(4) 0.5695(12) 0.855(3) 0.060(12) Uiso 1 1 d . . . . .
O4W O -0.0984(3) 0.50119(7) 0.6984(2) 0.0625(8) Uani 1 1 d D . . . .
H4W H -0.144(5) 0.4898(12) 0.651(3) 0.062(12) Uiso 1 1 d . . . . .
H4V H -0.047(4) 0.4903(12) 0.752(2) 0.074 Uiso 1 1 d D U . . .
O5W O -0.3901(2) 0.54019(8) 0.6855(3) 0.0665(9) Uani 1 1 d D . . . .
H5W H -0.475(3) 0.5498(12) 0.668(3) 0.080 Uiso 1 1 d D U . . .
H5V H -0.391(5) 0.5220(15) 0.724(4) 0.089(16) Uiso 1 1 d . . . . .
Cl1P Cl 0.87186(6) 0.74644(2) 0.83262(4) 0.02608(12) Uani 1 1 d . . . . .
O11P O 0.7770(2) 0.71968(6) 0.77400(15) 0.0408(5) Uani 1 1 d . . . . .
O12P O 0.9078(3) 0.77541(7) 0.76703(19) 0.0480(7) Uani 0.861(4) 1 d . . P A 1
O13P O 0.7997(7) 0.7658(2) 0.8987(3) 0.0474(11) Uani 0.861(4) 1 d . . P A 1
O14P O 1.0016(3) 0.72823(8) 0.8779(2) 0.0545(9) Uani 0.861(4) 1 d . . P A 1
O12Q O 0.990(2) 0.7609(5) 0.8039(13) 0.0480(7) Uani 0.139(4) 1 d . . P A 2
O13Q O 0.806(5) 0.7708(16) 0.879(3) 0.0474(11) Uani 0.139(4) 1 d . . P A 2
O14Q O 0.942(2) 0.7206(5) 0.9263(16) 0.0545(9) Uani 0.139(4) 1 d . . P A 2
O6W O 0.6789(2) 0.64090(6) 0.79235(15) 0.0334(4) Uani 1 1 d . . . . .
H6W H 0.703(4) 0.6625(11) 0.793(3) 0.048(11) Uiso 1 1 d . . . . .
H6V H 0.594(4) 0.6398(10) 0.787(3) 0.048(10) Uiso 1 1 d . . . . .
O7W O -0.2065(2) 0.58859(6) 0.31754(15) 0.0356(4) Uani 1 1 d . . . . .
H7W H -0.125(5) 0.5895(11) 0.369(3) 0.065(12) Uiso 1 1 d . . . . .
H7V H -0.175(7) 0.5703(19) 0.277(5) 0.14(2) Uiso 1 1 d . . . . .
O8W O -0.3143(3) 0.65856(7) 0.24914(17) 0.0466(5) Uani 1 1 d . . . . .
H8W H -0.275(3) 0.6377(8) 0.271(2) 0.019(6) Uiso 1 1 d . . . . .
H8V H -0.243(5) 0.6764(13) 0.270(3) 0.078(14) Uiso 1 1 d . . . . .
O9W O 0.5830(2) 0.48753(5) 0.82254(13) 0.0286(4) Uani 1 1 d . . . . .
H9W H 0.647(4) 0.4842(10) 0.873(3) 0.049(10) Uiso 1 1 d . . . . .
H9V H 0.508(4) 0.4959(11) 0.837(3) 0.053(11) Uiso 1 1 d . . . . .
O10W O -0.4933(3) 0.56070(6) 0.33337(17) 0.0467(5) Uani 1 1 d . . . . .
H10W H -0.483(6) 0.5452(15) 0.393(4) 0.099(17) Uiso 1 1 d . . . . .
H10V H -0.522(6) 0.5433(15) 0.280(4) 0.100(17) Uiso 1 1 d . . . . .
O11W O -0.0785(3) 0.54338(6) 0.98155(15) 0.0367(4) Uani 1 1 d D . . . .
H11W H 0.015(2) 0.5372(10) 0.997(2) 0.044 Uiso 1 1 d D U . . .
H11V H -0.135(4) 0.5269(10) 0.971(2) 0.035(9) Uiso 1 1 d . . . . .
O12W O 0.1251(2) 0.45873(6) 0.82215(15) 0.0291(5) Uani 0.819(4) 1 d . . P . .
O12V O 0.2012(11) 0.4418(3) 0.8537(6) 0.0291(5) Uani 0.181(4) 1 d . . P . .
H12W H 0.0927 0.4529 0.8795 0.035 Uiso 1 1 d R U . . .
H12V H 0.2041 0.4762 0.8370 0.035 Uiso 1 1 d R U . . .
Li3A Li -0.2661(13) 0.4815(2) 0.4536(6) 0.074(3) Uani 0.8 1 d . . P B 1
Li3B Li -0.223(6) 0.5068(11) 0.432(2) 0.074(3) Uani 0.2 1 d . . P B 2
O13W O 0.3060(2) 0.54552(6) 0.67106(16) 0.0317(5) Uani 0.8 1 d . . P C 1
H13W H 0.3068 0.5350 0.7277 0.038 Uiso 1 1 d R U . . .
H13V H 0.2362 0.5620 0.6691 0.038 Uiso 1 1 d R U . . .
O13V O -0.1811(10) 0.4787(3) 0.3349(6) 0.0317(5) Uani 0.2 1 d . . P B 2
O14W O 0.2370(3) 0.55440(7) 0.4350(2) 0.0387(6) Uani 0.8 1 d . . P D 1
H14W H 0.1898 0.5675 0.4607 0.046 Uiso 1 1 d R U . . .
H14V H 0.3232 0.5659 0.4285 0.046 Uiso 1 1 d R U . . .
O14V O 0.2198(13) 0.5629(3) 0.3898(9) 0.0387(6) Uani 0.2 1 d . . P E 2
O15W O -0.4479(5) 0.51045(14) 0.4803(4) 0.0690(10) Uiso 0.6 1 d . . P B 1
O15V O -0.3382(10) 0.5278(2) 0.4796(6) 0.0690(10) Uiso 0.4 1 d . . P . .
O16W O -0.1447(9) 0.5156(2) 0.4587(6) 0.0645(18) Uiso 0.4 1 d . . P B 1
O16V O -0.2766(16) 0.5249(4) 0.4670(10) 0.057(3) Uiso 0.2 1 d . . P B 1
O16U O -0.0566(8) 0.5073(2) 0.4541(5) 0.0615(16) Uiso 0.4 1 d . . P . .

loop_
_atom_site_aniso_label
_atom_site_aniso_U_11
_atom_site_aniso_U_22
_atom_site_aniso_U_33
_atom_site_aniso_U_23
_atom_site_aniso_U_13
_atom_site_aniso_U_12
Ni1A 0.01308(12) 0.01575(13) 0.01490(13) 0.00258(9) 0.00061(9) 0.00331(9)
N1A 0.0148(8) 0.0180(8) 0.0168(8) 0.0037(6) 0.0018(6) 0.0030(6)
C2A 0.0142(9) 0.0216(10) 0.0214(10) 0.0036(8) 0.0010(8) 0.0020(8)
P3A 0.0214(3) 0.0201(3) 0.0186(3) -0.0020(2) -0.0033(2) 0.0029(2)
O31A 0.0229(8) 0.0182(7) 0.0163(7) -0.0003(6) -0.0013(6) 0.0043(6)
O32A 0.0327(10) 0.0233(9) 0.0433(11) 0.0023(8) -0.0050(8) -0.0091(7)
O33A 0.0383(10) 0.0516(12) 0.0182(8) -0.0078(8) -0.0043(7) 0.0201(9)
C10A 0.0183(10) 0.0177(10) 0.0239(10) 0.0034(8) 0.0021(8) 0.0058(8)
C11A 0.0208(10) 0.0184(10) 0.0168(9) 0.0034(8) 0.0047(8) 0.0034(8)
N12A 0.0185(8) 0.0162(8) 0.0184(8) 0.0043(7) 0.0029(7) 0.0011(7)
C13A 0.0186(10) 0.0226(11) 0.0209(10) 0.0022(8) 0.0031(8) -0.0008(8)
C14A 0.0265(11) 0.0244(11) 0.0234(11) -0.0022(9) 0.0070(9) -0.0066(9)
C15A 0.0382(13) 0.0161(10) 0.0252(11) 0.0004(8) 0.0120(10) -0.0032(9)
C16A 0.0318(12) 0.0180(10) 0.0231(10) 0.0049(8) 0.0071(9) 0.0057(9)
C20A 0.0191(10) 0.0274(11) 0.0165(10) 0.0061(8) 0.0022(8) 0.0043(8)
C21A 0.0164(9) 0.0161(9) 0.0181(9) -0.0002(7) 0.0019(8) -0.0022(7)
N22A 0.0161(8) 0.0241(9) 0.0185(8) 0.0013(7) 0.0027(7) 0.0025(7)
C23A 0.0180(10) 0.0294(12) 0.0233(11) -0.0011(9) 0.0015(8) 0.0043(9)
C24A 0.0188(10) 0.0303(12) 0.0305(12) -0.0073(10) 0.0065(9) 0.0007(9)
C25A 0.0297(12) 0.0280(12) 0.0247(11) -0.0048(9) 0.0133(9) -0.0026(9)
C26A 0.0275(11) 0.0210(10) 0.0175(10) -0.0009(8) 0.0052(8) -0.0017(9)
Ni1X 0.01269(12) 0.01244(12) 0.01541(13) -0.00033(9) -0.00181(9) 0.00252(9)
N1X 0.0138(8) 0.0130(8) 0.0184(8) -0.0013(6) -0.0010(6) 0.0023(6)
C2X 0.0176(10) 0.0136(9) 0.0220(10) -0.0015(8) -0.0016(8) 0.0064(7)
P3X 0.0193(3) 0.0115(2) 0.0173(2) -0.00182(18) -0.00166(19) 0.00286(19)
O31X 0.0191(7) 0.0130(7) 0.0204(7) -0.0007(5) -0.0039(6) 0.0020(5)
O32X 0.0256(8) 0.0160(7) 0.0246(8) -0.0060(6) 0.0022(6) 0.0026(6)
O33X 0.0309(9) 0.0185(7) 0.0209(8) 0.0023(6) 0.0025(6) 0.0036(6)
C10X 0.0128(9) 0.0178(10) 0.0295(11) 0.0006(8) -0.0013(8) 0.0013(8)
C11X 0.0173(10) 0.0175(10) 0.0227(10) 0.0007(8) 0.0016(8) 0.0006(8)
N12X 0.0180(8) 0.0154(8) 0.0171(8) -0.0002(6) 0.0014(7) 0.0016(6)
C13X 0.0242(11) 0.0160(10) 0.0200(10) 0.0011(8) 0.0034(8) 0.0044(8)
C14X 0.0324(12) 0.0150(10) 0.0246(11) 0.0015(8) 0.0092(9) 0.0010(9)
C15X 0.0302(12) 0.0202(11) 0.0342(13) -0.0014(9) 0.0053(10) -0.0079(9)
C16X 0.0185(11) 0.0229(11) 0.0395(13) 0.0003(10) -0.0004(9) -0.0035(9)
C20X 0.0185(10) 0.0182(10) 0.0171(9) -0.0009(7) -0.0015(8) 0.0036(8)
C21X 0.0184(10) 0.0124(9) 0.0195(10) -0.0043(7) -0.0005(8) -0.0025(7)
N22X 0.0143(8) 0.0133(8) 0.0227(9) -0.0031(7) -0.0016(7) -0.0002(6)
C23X 0.0156(10) 0.0184(10) 0.0338(12) -0.0041(9) -0.0017(9) -0.0004(8)
C24X 0.0164(10) 0.0260(12) 0.0472(15) -0.0078(10) 0.0090(10) -0.0046(9)
C25X 0.0283(12) 0.0283(12) 0.0362(13) -0.0063(10) 0.0148(10) -0.0094(10)
C26X 0.0265(11) 0.0226(11) 0.0251(11) -0.0021(9) 0.0048(9) -0.0037(9)
Li1 0.0183(17) 0.0205(17) 0.0200(17) 0.0006(14) 0.0003(14) 0.0013(14)
Li2 0.036(3) 0.028(2) 0.052(3) 0.003(2) 0.000(2) -0.0051(19)
O1W 0.0140(7) 0.0147(7) 0.0170(7) 0.0011(5) 0.0002(5) 0.0043(5)
O2W 0.0151(7) 0.0167(7) 0.0186(7) 0.0005(6) 0.0002(5) 0.0038(6)
O3W 0.0199(8) 0.0249(9) 0.0345(10) 0.0044(7) 0.0042(7) -0.0004(7)
O4W 0.0645(17) 0.0298(12) 0.081(2) -0.0089(12) -0.0153(14) 0.0087(11)
O5W 0.0247(11) 0.0531(15) 0.115(2) 0.0391(16) -0.0011(13) -0.0049(10)
Cl1P 0.0182(2) 0.0262(3) 0.0337(3) -0.0069(2) 0.0050(2) -0.0012(2)
O11P 0.0332(10) 0.0386(11) 0.0475(12) -0.0101(9) 0.0005(9) -0.0138(8)
O12P 0.074(2) 0.0319(13) 0.0447(15) 0.0004(11) 0.0280(14) -0.0093(12)
O13P 0.0345(13) 0.075(3) 0.038(3) -0.020(2) 0.0186(18) 0.0008(15)
O14P 0.0329(15) 0.0427(14) 0.075(2) -0.0176(14) -0.0199(13) 0.0176(12)
O12Q 0.074(2) 0.0319(13) 0.0447(15) 0.0004(11) 0.0280(14) -0.0093(12)
O13Q 0.0345(13) 0.075(3) 0.038(3) -0.020(2) 0.0186(18) 0.0008(15)
O14Q 0.0329(15) 0.0427(14) 0.075(2) -0.0176(14) -0.0199(13) 0.0176(12)
O6W 0.0178(9) 0.0304(10) 0.0526(12) 0.0042(9) 0.0083(8) 0.0031(7)
O7W 0.0332(10) 0.0391(11) 0.0321(10) -0.0061(8) 0.0010(8) -0.0031(8)
O8W 0.0443(13) 0.0334(11) 0.0539(13) -0.0019(10) -0.0101(10) -0.0018(10)
O9W 0.0279(9) 0.0330(9) 0.0239(9) -0.0007(7) 0.0024(7) 0.0081(7)
O10W 0.0655(15) 0.0319(11) 0.0395(12) -0.0056(9) 0.0029(10) 0.0056(10)
O11W 0.0490(12) 0.0214(9) 0.0445(11) 0.0020(8) 0.0209(10) 0.0006(9)
O12W 0.0354(12) 0.0246(11) 0.0279(11) -0.0034(8) 0.0074(9) -0.0094(9)
O12V 0.0354(12) 0.0246(11) 0.0279(11) -0.0034(8) 0.0074(9) -0.0094(9)
Li3A 0.129(8) 0.045(4) 0.040(4) -0.003(3) -0.007(4) 0.028(5)
Li3B 0.129(8) 0.045(4) 0.040(4) -0.003(3) -0.007(4) 0.028(5)
O13W 0.0360(12) 0.0330(11) 0.0264(10) 0.0042(9) 0.0067(9) 0.0180(9)
O13V 0.0360(12) 0.0330(11) 0.0264(10) 0.0042(9) 0.0067(9) 0.0180(9)
O14W 0.0319(12) 0.0294(13) 0.0526(18) -0.0023(12) 0.0032(13) 0.0029(10)
O14V 0.0319(12) 0.0294(13) 0.0526(18) -0.0023(12) 0.0032(13) 0.0029(10)

loop_
_atom_type_symbol
_atom_type_description
_atom_type_scat_dispersion_real
_atom_type_scat_dispersion_imag
_atom_type_scat_source
C C 0.0033 0.0016 'International Tables Vol C Tables 4.2.6.8 and 6.1.1.4'
H H 0.0000 0.0000 'International Tables Vol C Tables 4.2.6.8 and 6.1.1.4'
Li Li -0.0003 0.0001 'International Tables Vol C Tables 4.2.6.8 and 6.1.1.4'
N N 0.0061 0.0033 'International Tables Vol C Tables 4.2.6.8 and 6.1.1.4'
O O 0.0106 0.0060 'International Tables Vol C Tables 4.2.6.8 and 6.1.1.4'
P P 0.1023 0.0942 'International Tables Vol C Tables 4.2.6.8 and 6.1.1.4'
Cl Cl 0.1484 0.1585 'International Tables Vol C Tables 4.2.6.8 and 6.1.1.4'
Ni Ni 0.3393 1.1124 'International Tables Vol C Tables 4.2.6.8 and 6.1.1.4'

loop_
_geom_angle_atom_site_label_1
_geom_angle_atom_site_label_2
_geom_angle_atom_site_label_3
_geom_angle
_geom_angle_site_symmetry_1
_geom_angle_site_symmetry_3
O2W Ni1A O1W 82.31(6) . .
O2W Ni1A N22A 95.82(7) . .
O1W Ni1A N22A 174.13(7) . .
O2W Ni1A N12A 98.72(7) . .
O1W Ni1A N12A 95.25(6) . .
N22A Ni1A N12A 90.54(7) . .
O2W Ni1A N1A 176.95(7) . .
O1W Ni1A N1A 100.27(6) . .
N22A Ni1A N1A 81.77(7) . .
N12A Ni1A N1A 79.48(7) . .
O2W Ni1A O31A 97.20(6) . .
O1W Ni1A O31A 83.16(6) . .
N22A Ni1A O31A 91.57(7) . .
N12A Ni1A O31A 163.64(6) . .
N1A Ni1A O31A 84.77(6) . .
C10A N1A C2A 112.27(16) . .
C10A N1A C20A 110.13(17) . .
C2A N1A C20A 111.67(17) . .
C10A N1A Ni1A 104.25(12) . .
C2A N1A Ni1A 108.51(12) . .
C20A N1A Ni1A 109.72(12) . .
N1A C2A P3A 110.00(14) . .
N1A C2A H2A 109.7 . .
P3A C2A H2A 109.7 . .
N1A C2A H2B 109.7 . .
P3A C2A H2B 109.7 . .
H2A C2A H2B 108.2 . .
O32A P3A O33A 113.85(12) . .
O32A P3A O31A 112.15(10) . .
O33A P3A O31A 112.46(10) . .
O32A P3A C2A 107.01(11) . .
O33A P3A C2A 108.12(11) . .
O31A P3A C2A 102.36(9) . .
P3A O31A Li1 118.26(14) . .
P3A O31A Ni1A 113.88(8) . .
Li1 O31A Ni1A 88.36(12) . .
P3A O32A Li2 130.12(19) . .
N1A C10A C11A 109.40(17) . .
N1A C10A H10A 109.8 . .
C11A C10A H10A 109.8 . .
N1A C10A H10B 109.8 . .
C11A C10A H10B 109.8 . .
H10A C10A H10B 108.2 . .
N12A C11A C16A 121.9(2) . .
N12A C11A C10A 115.49(18) . .
C16A C11A C10A 122.6(2) . .
C13A N12A C11A 118.68(19) . .
C13A N12A Ni1A 127.51(15) . .
C11A N12A Ni1A 113.68(14) . .
N12A C13A C14A 122.5(2) . .
N12A C13A H13A 118.7 . .
C14A C13A H13A 118.7 . .
C15A C14A C13A 118.5(2) . .
C15A C14A H14A 120.7 . .
C13A C14A H14A 120.7 . .
C14A C15A C16A 119.6(2) . .
C14A C15A H15A 120.2 . .
C16A C15A H15A 120.2 . .
C15A C16A C11A 118.8(2) . .
C15A C16A H16A 120.6 . .
C11A C16A H16A 120.6 . .
N1A C20A C21A 113.77(17) . .
N1A C20A H20A 108.8 . .
C21A C20A H20A 108.8 . .
N1A C20A H20B 108.8 . .
C21A C20A H20B 108.8 . .
H20A C20A H20B 107.7 . .
N22A C21A C26A 121.9(2) . .
N22A C21A C20A 118.45(18) . .
C26A C21A C20A 119.55(19) . .
C21A N22A C23A 118.22(19) . .
C21A N22A Ni1A 115.58(14) . .
C23A N22A Ni1A 126.16(15) . .
N22A C23A C24A 123.0(2) . .
N22A C23A H23A 118.5 . .
C24A C23A H23A 118.5 . .
C23A C24A C25A 118.7(2) . .
C23A C24A H24A 120.7 . .
C25A C24A H24A 120.7 . .
C26A C25A C24A 118.9(2) . .
C26A C25A H25A 120.6 . .
C24A C25A H25A 120.6 . .
C25A C26A C21A 119.3(2) . .
C25A C26A H26A 120.3 . .
C21A C26A H26A 120.3 . .
O1W Ni1X N12X 105.29(6) . .
O1W Ni1X O2W 82.06(6) . .
N12X Ni1X O2W 91.58(7) . .
O1W Ni1X N22X 98.87(6) . .
N12X Ni1X N22X 92.44(7) . .
O2W Ni1X N22X 175.47(7) . .
O1W Ni1X N1X 174.24(6) . .
N12X Ni1X N1X 80.35(7) . .
O2W Ni1X N1X 96.78(6) . .
N22X Ni1X N1X 81.85(7) . .
O1W Ni1X O31X 87.44(6) . .
N12X Ni1X O31X 167.03(6) . .
O2W Ni1X O31X 87.64(6) . .
N22X Ni1X O31X 87.97(6) . .
N1X Ni1X O31X 86.88(6) . .
C10X N1X C20X 109.33(16) . .
C10X N1X C2X 113.14(16) . .
C20X N1X C2X 111.82(16) . .
C10X N1X Ni1X 105.03(12) . .
C20X N1X Ni1X 110.00(12) . .
C2X N1X Ni1X 107.25(12) . .
N1X C2X P3X 111.37(13) . .
N1X C2X H2X 109.4 . .
P3X C2X H2X 109.4 . .
N1X C2X H2Y 109.4 . .
P3X C2X H2Y 109.4 . .
H2X C2X H2Y 108.0 . .
O33X P3X O31X 112.97(9) . .
O33X P3X O32X 113.03(9) . .
O31X P3X O32X 111.69(9) . .
O33X P3X C2X 110.32(10) . .
O31X P3X C2X 102.92(9) . .
O32X P3X C2X 105.13(9) . .
P3X O31X Li1 157.46(15) . .
P3X O31X Ni1X 115.59(8) . .
Li1 O31X Ni1X 86.91(13) . .
N1X C10X C11X 109.82(17) . .
N1X C10X H10X 109.7 . .
C11X C10X H10X 109.7 . .
N1X C10X H10Y 109.7 . .
C11X C10X H10Y 109.7 . .
H10X C10X H10Y 108.2 . .
N12X C11X C16X 121.4(2) . .
N12X C11X C10X 115.82(18) . .
C16X C11X C10X 122.8(2) . .
C13X N12X C11X 118.73(19) . .
C13X N12X Ni1X 127.95(15) . .
C11X N12X Ni1X 113.31(14) . .
N12X C13X C14X 122.6(2) . .
N12X C13X H13X 118.7 . .
C14X C13X H13X 118.7 . .
C15X C14X C13X 118.6(2) . .
C15X C14X H14X 120.7 . .
C13X C14X H14X 120.7 . .
C14X C15X C16X 119.1(2) . .
C14X C15X H15X 120.4 . .
C16X C15X H15X 120.4 . .
C15X C16X C11X 119.5(2) . .
C15X C16X H16X 120.3 . .
C11X C16X H16X 120.3 . .
N1X C20X C21X 113.88(16) . .
N1X C20X H20X 108.8 . .
C21X C20X H20X 108.8 . .
N1X C20X H20Y 108.8 . .
C21X C20X H20Y 108.8 . .
H20X C20X H20Y 107.7 . .
N22X C21X C26X 122.8(2) . .
N22X C21X C20X 117.47(19) . .
C26X C21X C20X 119.57(19) . .
C21X N22X C23X 117.9(2) . .
C21X N22X Ni1X 114.41(14) . .
C23X N22X Ni1X 127.46(16) . .
N22X C23X C24X 122.3(2) . .
N22X C23X H23X 118.9 . .
C24X C23X H23X 118.9 . .
C23X C24X C25X 119.3(2) . .
C23X C24X H24X 120.3 . .
C25X C24X H24X 120.3 . .
C26X C25X C24X 118.7(2) . .
C26X C25X H25X 120.6 . .
C24X C25X H25X 120.6 . .
C25X C26X C21X 118.9(2) . .
C25X C26X H26X 120.6 . .
C21X C26X H26X 120.6 . .
O31X Li1 O1W 97.74(17) . .
O31X Li1 O3W 110.4(2) . .
O1W Li1 O3W 122.3(2) . .
O31X Li1 O31A 109.32(19) . .
O1W Li1 O31A 92.64(17) . .
O3W Li1 O31A 121.2(2) . .
O32A Li2 O5W 114.1(3) . .
O32A Li2 O4W 114.3(3) . .
O5W Li2 O4W 102.8(2) . .
O32A Li2 O3W 109.2(2) . .
O5W Li2 O3W 103.6(3) . .
O4W Li2 O3W 112.3(3) . .
Li1 O1W Ni1X 87.83(12) . .
Li1 O1W Ni1A 92.89(13) . .
Ni1X O1W Ni1A 98.51(6) . .
Li1 O1W H1W 135(2) . .
Ni1X O1W H1W 116(2) . .
Ni1A O1W H1W 118(2) . .
Ni1A O2W Ni1X 97.02(6) . .
Ni1A O2W H2W 103(2) . .
Ni1X O2W H2W 103(2) . .
Li1 O3W Li2 98.0(2) . .
Li1 O3W H3W 114(3) . .
Li2 O3W H3W 108(3) . .
Li1 O3W H3V 111(3) . .
Li2 O3W H3V 111(3) . .
H3W O3W H3V 113(4) . .
Li2 O4W H4W 103(3) . .
Li2 O4W H4V 127(3) . .
H4W O4W H4V 126(4) . .
Li2 O5W H5W 141(3) . .
Li2 O5W H5V 107(3) . .
H5W O5W H5V 111(4) . .
O13Q Cl1P O12Q 114(2) . .
O14P Cl1P O13P 113.2(3) . .
O13Q Cl1P O11P 115(2) . .
O12Q Cl1P O11P 121.4(7) . .
O14P Cl1P O11P 110.18(14) . .
O13P Cl1P O11P 111.7(3) . .
O14P Cl1P O12P 108.5(2) . .
O13P Cl1P O12P 106.6(3) . .
O11P Cl1P O12P 106.32(15) . .
O13Q Cl1P O14Q 96(2) . .
O12Q Cl1P O14Q 103.2(11) . .
O11P Cl1P O14Q 102.2(6) . .
H6W O6W H6V 110(4) . .
H7W O7W H7V 101(4) . .
H8W O8W H8V 104(3) . .
H9W O9W H9V 109(3) . .
H10W O10W H10V 106(4) . .
H11W O11W H11V 118(3) . .
O12V O12W H12W 78.6 . .
O12V O12W H12V 79.8 . .
H12W O12W H12V 108.6 . .
O12W O12V H12W 49.9 . .
O12W O12V H12V 49.6 . .
H12W O12V H12V 78.2 . .
O16V Li3A O13W 125.4(7) . 3_566
O16W Li3A O13W 113.3(6) . 3_566
O15V Li3A O13W 126.6(5) . 3_566
O16V Li3A O14W 121.9(7) . 3_566
O16W Li3A O14W 116.1(6) . 3_566
O15V Li3A O14W 113.6(5) . 3_566
O13W Li3A O14W 112.2(4) 3_566 3_566
Li3A O13W H13W 125.4 3_566 .
Li3A O13W H13V 106.4 3_566 .
H13W O13W H13V 100.3 . .
Li3A O14W H14W 90.2 3_566 .
Li3A O14W H14V 111.7 3_566 .
H14W O14W H14V 112.3 . .
H14W O14V H14V 83.3 . .

loop_
_geom_bond_atom_site_label_1
_geom_bond_atom_site_label_2
_geom_bond_distance
_geom_bond_site_symmetry_2
Ni1A O2W 2.0512(15) .
Ni1A O1W 2.0577(15) .
Ni1A N22A 2.0641(18) .
Ni1A N12A 2.0855(18) .
Ni1A N1A 2.1447(17) .
Ni1A O31A 2.1800(16) .
N1A C10A 1.482(3) .
N1A C2A 1.486(3) .
N1A C20A 1.489(3) .
C2A P3A 1.822(2) .
C2A H2A 0.9900 .
C2A H2B 0.9900 .
P3A O32A 1.5113(19) .
P3A O33A 1.5200(18) .
P3A O31A 1.5442(15) .
O31A Li1 1.962(4) .
O32A Li2 1.882(6) .
C10A C11A 1.510(3) .
C10A H10A 0.9900 .
C10A H10B 0.9900 .
C11A N12A 1.348(3) .
C11A C16A 1.389(3) .
N12A C13A 1.343(3) .
C13A C14A 1.386(3) .
C13A H13A 0.9500 .
C14A C15A 1.380(3) .
C14A H14A 0.9500 .
C15A C16A 1.386(4) .
C15A H15A 0.9500 .
C16A H16A 0.9500 .
C20A C21A 1.508(3) .
C20A H20A 0.9900 .
C20A H20B 0.9900 .
C21A N22A 1.338(3) .
C21A C26A 1.392(3) .
N22A C23A 1.353(3) .
C23A C24A 1.376(3) .
C23A H23A 0.9500 .
C24A C25A 1.385(4) .
C24A H24A 0.9500 .
C25A C26A 1.385(3) .
C25A H25A 0.9500 .
C26A H26A 0.9500 .
Ni1X O1W 2.0327(14) .
Ni1X N12X 2.0705(18) .
Ni1X O2W 2.0858(15) .
Ni1X N22X 2.0928(19) .
Ni1X N1X 2.1121(17) .
Ni1X O31X 2.1134(15) .
N1X C10X 1.480(3) .
N1X C20X 1.483(3) .
N1X C2X 1.490(2) .
C2X P3X 1.839(2) .
C2X H2X 0.9900 .
C2X H2Y 0.9900 .
P3X O33X 1.5190(17) .
P3X O31X 1.5282(15) .
P3X O32X 1.5296(15) .
O31X Li1 1.876(4) .
C10X C11X 1.519(3) .
C10X H10X 0.9900 .
C10X H10Y 0.9900 .
C11X N12X 1.345(3) .
C11X C16X 1.390(3) .
N12X C13X 1.343(3) .
C13X C14X 1.384(3) .
C13X H13X 0.9500 .
C14X C15X 1.379(4) .
C14X H14X 0.9500 .
C15X C16X 1.381(3) .
C15X H15X 0.9500 .
C16X H16X 0.9500 .
C20X C21X 1.504(3) .
C20X H20X 0.9900 .
C20X H20Y 0.9900 .
C21X N22X 1.341(3) .
C21X C26X 1.389(3) .
N22X C23X 1.350(3) .
C23X C24X 1.384(4) .
C23X H23X 0.9500 .
C24X C25X 1.384(4) .
C24X H24X 0.9500 .
C25X C26X 1.382(3) .
C25X H25X 0.9500 .
C26X H26X 0.9500 .
Li1 O1W 1.929(4) .
Li1 O3W 1.939(4) .
Li2 O5W 1.915(6) .
Li2 O4W 1.958(5) .
Li2 O3W 2.005(6) .
Li2 H4W 2.29(4) .
Li2 H5V 2.31(5) .
O1W H1W 0.79(3) .
O2W H2W 0.76(3) .
O3W H3W 0.83(4) .
O3W H3V 0.82(4) .
O4W H4W 0.82(4) .
O4W H4V 0.903(19) .
O5W H5W 0.850(19) .
O5W H5V 0.84(5) .
Cl1P O13Q 1.30(5) .
Cl1P O12Q 1.355(17) .
Cl1P O14P 1.410(2) .
Cl1P O13P 1.430(6) .
Cl1P O11P 1.4375(19) .
Cl1P O12P 1.460(2) .
Cl1P O14Q 1.63(2) .
O6W H6W 0.79(4) .
O6W H6V 0.78(4) .
O7W H7W 0.95(4) .
O7W H7V 0.95(7) .
O8W H8W 0.85(3) .
O8W H8V 0.92(5) .
O9W H9W 0.85(4) .
O9W H9V 0.82(4) .
O10W H10W 0.99(5) .
O10W H10V 0.97(5) .
O11W H11W 0.883(18) .
O11W H11V 0.78(3) .
O12W O12V 0.965(10) .
O12W H12W 0.9435 .
O12W H12V 0.9515 .
O12V H12W 1.2095 .
O12V H12V 1.2296 .
Li3A O16V 1.541(16) .
Li3A O16W 1.644(14) .
Li3A O15V 1.824(12) .
Li3A O13W 1.973(8) 3_566
Li3A O14W 1.993(9) 3_566
Li3A O15W 2.081(11) .
Li3A O16U 2.161(14) .
Li3B O16U 1.52(6) .
Li3B O15V 1.57(5) .
Li3B O13V 1.79(4) .
O13W Li3A 1.973(8) 3_566
O13W H13W 0.8829 .
O13W H13V 0.8674 .
O14W Li3A 1.993(9) 3_566
O14W H14W 0.7757 .
O14W H14V 0.9240 .
O14V H14W 1.1062 .
O14V H14V 1.0197 .
